data_1504393
loop_
_publ_author_name
'Zhang, Hengjun'
'Xu, Xinjun'
'Qiu, Wenfeng'
'Qi, Ting'
'Gao, Xike'
'Liu, Ying'
'Lu, Kun'
'Du, Chunyan'
'Yu, Gui'
'Liu, Yunqi'

_publ_section_title
;
 Unsymmetrical Dendrimers as Highly Efficient Light-Emitting Materials:
 Synthesis, Photophysics, and Electroluminescence
;
_journal_issue 34
_journal_name_full 'Journal of Physical Chemistry C'
_journal_page_first 13258
_journal_paper_doi 10.1021/jp801613v
_journal_volume 112
_journal_year 2008
_chemical_formula_moiety 'C56 H34 S2'
_chemical_formula_sum 'C56 H34 S2'
_chemical_formula_weight 770.95
_chemical_name_systematic
; 

 ? 

;
_space_group_IT_number 2
_symmetry_cell_setting triclinic
_symmetry_space_group_name_Hall '-P 1'
_symmetry_space_group_name_H-M 'P -1'
_atom_sites_solution_hydrogens geom
_atom_sites_solution_primary direct
_atom_sites_solution_secondary difmap
_audit_creation_method SHELXL-97
_cell_angle_alpha 79.217(6)
_cell_angle_beta 77.259(6)
_cell_angle_gamma 75.312(6)
_cell_formula_units_Z 2
_cell_length_a 11.3233(15)
_cell_length_b 12.0860(17)
_cell_length_c 15.497(2)
_cell_measurement_reflns_used 5568
_cell_measurement_temperature 113(2)
_cell_measurement_theta_max 27.9
_cell_measurement_theta_min 1.8
_cell_volume 1981.6(5)
_computing_cell_refinement CrystalClear
_computing_data_collection CrystalClear
_computing_data_reduction CrystalClear
_computing_publication_material 'CrystalStructure 3.7.0'
_computing_structure_refinement 'SHELXL-97 (Sheldrick, 1997)'
_computing_structure_solution 'SHELXS-97 (Sheldrick, 1990)'
_diffrn_ambient_temperature 113(2)
_diffrn_detector_area_resol_mean 7.31
_diffrn_measured_fraction_theta_full 0.993
_diffrn_measured_fraction_theta_max 0.993
_diffrn_measurement_device_type 'Rigaku Saturn'
_diffrn_measurement_method \w
_diffrn_radiation_monochromator confocal
_diffrn_radiation_source 'rotating anode'
_diffrn_radiation_type MoK\a
_diffrn_radiation_wavelength 0.71070
_diffrn_reflns_av_R_equivalents 0.0329
_diffrn_reflns_av_sigmaI/netI 0.0437
_diffrn_reflns_limit_h_max 14
_diffrn_reflns_limit_h_min -14
_diffrn_reflns_limit_k_max 15
_diffrn_reflns_limit_k_min -15
_diffrn_reflns_limit_l_max 20
_diffrn_reflns_limit_l_min -20
_diffrn_reflns_number 25183
_diffrn_reflns_theta_full 27.91
_diffrn_reflns_theta_max 27.91
_diffrn_reflns_theta_min 1.76
_exptl_absorpt_coefficient_mu 0.175
_exptl_absorpt_correction_T_max 0.9659
_exptl_absorpt_correction_T_min 0.9463
_exptl_absorpt_correction_type multi-scan
_exptl_absorpt_process_details 'Jacobson, R. (1998) Private communication'
_exptl_crystal_colour yellow
_exptl_crystal_density_diffrn 1.292
_exptl_crystal_density_method 'not measured'
_exptl_crystal_description block
_exptl_crystal_F_000 804
_exptl_crystal_size_max 0.32
_exptl_crystal_size_mid 0.24
_exptl_crystal_size_min 0.20
_refine_diff_density_max 0.323
_refine_diff_density_min -0.256
_refine_diff_density_rms 0.046
_refine_ls_extinction_method none
_refine_ls_goodness_of_fit_ref 1.082
_refine_ls_hydrogen_treatment constr
_refine_ls_matrix_type full
_refine_ls_number_parameters 524
_refine_ls_number_reflns 9426
_refine_ls_number_restraints 0
_refine_ls_restrained_S_all 1.082
_refine_ls_R_factor_all 0.0534
_refine_ls_R_factor_gt 0.0405
_refine_ls_shift/su_max 0.001
_refine_ls_shift/su_mean 0.000
_refine_ls_structure_factor_coef Fsqd
_refine_ls_weighting_details 'calc w=1/[\s^2^(Fo^2^)+(0.0519P)^2^+0.1140P] where P=(Fo^2^+2Fc^2^)/3'
_refine_ls_weighting_scheme calc
_refine_ls_wR_factor_gt 0.0962
_refine_ls_wR_factor_ref 0.1030
_reflns_number_gt 7463
_reflns_number_total 9426
_reflns_threshold_expression >2sigma(I)
_cod_data_source_file jp801613v-file002.cif
_cod_data_source_block 3
_cod_database_code 1504393

loop_
_symmetry_equiv_pos_as_xyz
'x, y, z'
'-x, -y, -z'

loop_
_atom_site_label
_atom_site_type_symbol
_atom_site_fract_x
_atom_site_fract_y
_atom_site_fract_z
_atom_site_U_iso_or_equiv
_atom_site_adp_type
_atom_site_occupancy
_atom_site_symmetry_multiplicity
_atom_site_calc_flag
_atom_site_refinement_flags
S1 S 0.36089(3) 0.34848(3) 0.80649(2) 0.02398(9) Uani 1 1 d .
S2 S 0.59779(3) 0.26524(3) 0.55295(2) 0.02142(9) Uani 1 1 d .
C1 C 0.41697(13) 0.44580(12) 0.84662(9) 0.0242(3) Uani 1 1 d .
C2 C 0.52380(14) 0.46721(12) 0.79234(9) 0.0271(3) Uani 1 1 d .
H2 H 0.5692 0.5174 0.8037 0.033 Uiso 1 1 calc R
C3 C 0.55956(13) 0.40711(12) 0.71789(9) 0.0253(3) Uani 1 1 d .
H3 H 0.6319 0.4124 0.6740 0.030 Uiso 1 1 calc R
C4 C 0.47979(12) 0.34018(11) 0.71483(8) 0.0202(3) Uani 1 1 d .
C5 C 0.48143(12) 0.27311(11) 0.64620(8) 0.0186(3) Uani 1 1 d .
C6 C 0.39707(12) 0.21243(11) 0.64132(9) 0.0220(3) Uani 1 1 d .
H6 H 0.3257 0.2066 0.6861 0.026 Uiso 1 1 calc R
C7 C 0.42596(13) 0.15916(11) 0.56333(9) 0.0215(3) Uani 1 1 d .
H7 H 0.3760 0.1140 0.5505 0.026 Uiso 1 1 calc R
C8 C 0.53227(12) 0.17878(11) 0.50834(8) 0.0182(3) Uani 1 1 d .
C9 C 0.34818(14) 0.49218(12) 0.92503(9) 0.0264(3) Uani 1 1 d .
C10 C 0.28287(14) 0.52613(12) 0.99083(9) 0.0263(3) Uani 1 1 d .
C11 C 0.20679(13) 0.56026(12) 1.07250(9) 0.0251(3) Uani 1 1 d .
C12 C 0.23048(14) 0.64695(13) 1.11037(10) 0.0290(3) Uani 1 1 d .
H12 H 0.2945 0.6855 1.0801 0.035 Uiso 1 1 calc R
C13 C 0.16196(14) 0.67707(13) 1.19125(10) 0.0306(3) Uani 1 1 d .
H13 H 0.1799 0.7358 1.2160 0.037 Uiso 1 1 calc R
C14 C 0.06683(14) 0.62264(12) 1.23724(9) 0.0264(3) Uani 1 1 d .
C15 C -0.00519(15) 0.65122(13) 1.32210(10) 0.0326(4) Uani 1 1 d .
H15 H 0.0138 0.7075 1.3490 0.039 Uiso 1 1 calc R
C16 C -0.09884(15) 0.60013(13) 1.36435(9) 0.0331(4) Uani 1 1 d .
H16 H -0.1442 0.6210 1.4204 0.040 Uiso 1 1 calc R
C17 C -0.13155(14) 0.51534(13) 1.32680(9) 0.0307(4) Uani 1 1 d .
C18 C -0.23061(16) 0.46363(14) 1.36817(10) 0.0376(4) Uani 1 1 d .
H18 H -0.2780 0.4841 1.4239 0.045 Uiso 1 1 calc R
C19 C -0.26067(16) 0.38323(14) 1.32930(11) 0.0420(4) Uani 1 1 d .
H19 H -0.3291 0.3498 1.3581 0.050 Uiso 1 1 calc R
C20 C -0.19210(16) 0.35060(13) 1.24861(11) 0.0374(4) Uani 1 1 d .
H20 H -0.2137 0.2946 1.2230 0.045 Uiso 1 1 calc R
C21 C -0.09134(14) 0.39935(12) 1.20451(10) 0.0292(3) Uani 1 1 d .
C22 C -0.01797(15) 0.36837(12) 1.12114(10) 0.0304(3) Uani 1 1 d .
H22 H -0.0372 0.3119 1.0945 0.036 Uiso 1 1 calc R
C23 C 0.07816(14) 0.41764(12) 1.07934(9) 0.0272(3) Uani 1 1 d .
H23 H 0.1259 0.3939 1.0247 0.033 Uiso 1 1 calc R
C24 C 0.10937(13) 0.50459(12) 1.11562(9) 0.0234(3) Uani 1 1 d .
C25 C 0.03858(13) 0.53674(12) 1.19882(9) 0.0235(3) Uani 1 1 d .
C26 C -0.06117(14) 0.48356(12) 1.24332(9) 0.0258(3) Uani 1 1 d .
C27 C 0.59412(12) 0.13824(11) 0.42190(8) 0.0179(3) Uani 1 1 d .
C28 C 0.52735(12) 0.14581(11) 0.35383(8) 0.0180(3) Uani 1 1 d .
C29 C 0.59015(12) 0.10380(11) 0.27362(8) 0.0180(3) Uani 1 1 d .
C30 C 0.71912(12) 0.05637(11) 0.25991(8) 0.0173(3) Uani 1 1 d .
C31 C 0.78532(12) 0.05112(11) 0.32816(8) 0.0185(3) Uani 1 1 d .
C32 C 0.72123(12) 0.09160(11) 0.40741(8) 0.0196(3) Uani 1 1 d .
H32 H 0.7659 0.0873 0.4535 0.024 Uiso 1 1 calc R
C33 C 0.39120(12) 0.19965(12) 0.36617(8) 0.0203(3) Uani 1 1 d .
C34 C 0.35038(13) 0.31677(12) 0.37494(9) 0.0259(3) Uani 1 1 d .
H34 H 0.4089 0.3616 0.3733 0.031 Uiso 1 1 calc R
C35 C 0.22480(14) 0.36798(13) 0.38606(10) 0.0332(4) Uani 1 1 d .
H35 H 0.1976 0.4478 0.3916 0.040 Uiso 1 1 calc R
C36 C 0.13896(14) 0.30303(15) 0.38914(9) 0.0344(4) Uani 1 1 d .
H36 H 0.0528 0.3381 0.3972 0.041 Uiso 1 1 calc R
C37 C 0.17887(13) 0.18727(14) 0.38047(9) 0.0310(3) Uani 1 1 d .
H37 H 0.1200 0.1427 0.3823 0.037 Uiso 1 1 calc R
C38 C 0.30416(13) 0.13569(13) 0.36907(9) 0.0249(3) Uani 1 1 d .
H38 H 0.3308 0.0559 0.3632 0.030 Uiso 1 1 calc R
C39 C 0.51861(12) 0.11160(12) 0.20123(8) 0.0201(3) Uani 1 1 d .
C40 C 0.47277(14) 0.21835(13) 0.15502(10) 0.0306(3) Uani 1 1 d .
H40 H 0.4854 0.2865 0.1703 0.037 Uiso 1 1 calc R
C41 C 0.40854(15) 0.22630(16) 0.08655(10) 0.0402(4) Uani 1 1 d .
H41 H 0.3776 0.2997 0.0552 0.048 Uiso 1 1 calc R
C42 C 0.38964(14) 0.12820(17) 0.06406(10) 0.0396(4) Uani 1 1 d .
H42 H 0.3461 0.1337 0.0170 0.048 Uiso 1 1 calc R
C43 C 0.43384(13) 0.02218(15) 0.10973(10) 0.0319(4) Uani 1 1 d .
H43 H 0.4203 -0.0456 0.0945 0.038 Uiso 1 1 calc R
C44 C 0.49816(12) 0.01379(12) 0.17802(9) 0.0237(3) Uani 1 1 d .
H44 H 0.5285 -0.0599 0.2092 0.028 Uiso 1 1 calc R
C45 C 0.78138(12) 0.01041(11) 0.17387(8) 0.0188(3) Uani 1 1 d .
C46 C 0.77665(12) 0.08090(12) 0.09179(9) 0.0221(3) Uani 1 1 d .
H46 H 0.7390 0.1608 0.0902 0.026 Uiso 1 1 calc R
C47 C 0.82630(13) 0.03532(13) 0.01267(9) 0.0262(3) Uani 1 1 d .
H47 H 0.8223 0.0841 -0.0428 0.031 Uiso 1 1 calc R
C48 C 0.88171(13) -0.08065(13) 0.01381(9) 0.0271(3) Uani 1 1 d .
H48 H 0.9140 -0.1119 -0.0407 0.032 Uiso 1 1 calc R
C49 C 0.89004(13) -0.15098(12) 0.09447(9) 0.0250(3) Uani 1 1 d .
H49 H 0.9292 -0.2305 0.0956 0.030 Uiso 1 1 calc R
C50 C 0.84127(12) -0.10534(11) 0.17384(9) 0.0204(3) Uani 1 1 d .
H50 H 0.8489 -0.1538 0.2291 0.025 Uiso 1 1 calc R
C51 C 0.92227(12) 0.00673(11) 0.31925(9) 0.0196(3) Uani 1 1 d .
C52 C 1.00448(12) 0.04251(12) 0.24438(9) 0.0236(3) Uani 1 1 d .
H52 H 0.9728 0.0950 0.1967 0.028 Uiso 1 1 calc R
C53 C 1.13137(13) 0.00282(13) 0.23830(10) 0.0280(3) Uani 1 1 d .
H53 H 1.1861 0.0283 0.1868 0.034 Uiso 1 1 calc R
C54 C 1.17893(13) -0.07419(13) 0.30735(10) 0.0282(3) Uani 1 1 d .
H54 H 1.2660 -0.1029 0.3028 0.034 Uiso 1 1 calc R
C55 C 1.09870(13) -0.10857(13) 0.38258(10) 0.0278(3) Uani 1 1 d .
H55 H 1.1308 -0.1600 0.4305 0.033 Uiso 1 1 calc R
C56 C 0.97119(12) -0.06848(12) 0.38881(9) 0.0229(3) Uani 1 1 d .
H56 H 0.9169 -0.0926 0.4411 0.027 Uiso 1 1 calc R

loop_
_atom_site_aniso_label
_atom_site_aniso_U_11
_atom_site_aniso_U_22
_atom_site_aniso_U_33
_atom_site_aniso_U_23
_atom_site_aniso_U_13
_atom_site_aniso_U_12
S1 0.02636(18) 0.02596(18) 0.01867(17) -0.00626(13) 0.00236(14) -0.00740(15)
S2 0.01945(17) 0.02785(18) 0.01787(17) -0.00724(13) 0.00080(13) -0.00752(14)
C1 0.0292(8) 0.0223(7) 0.0204(7) -0.0052(5) -0.0049(6) -0.0027(6)
C2 0.0289(8) 0.0276(7) 0.0270(8) -0.0081(6) -0.0034(6) -0.0086(6)
C3 0.0242(7) 0.0280(7) 0.0240(7) -0.0065(6) 0.0004(6) -0.0081(6)
C4 0.0222(7) 0.0190(6) 0.0168(6) -0.0020(5) -0.0017(5) -0.0016(6)
C5 0.0187(6) 0.0182(6) 0.0160(6) -0.0010(5) -0.0009(5) -0.0019(5)
C6 0.0209(7) 0.0224(7) 0.0202(7) -0.0025(5) 0.0018(5) -0.0058(6)
C7 0.0236(7) 0.0217(7) 0.0204(7) -0.0038(5) -0.0022(5) -0.0079(6)
C8 0.0202(6) 0.0164(6) 0.0175(6) -0.0029(5) -0.0038(5) -0.0025(5)
C9 0.0324(8) 0.0244(7) 0.0230(7) -0.0052(6) -0.0053(6) -0.0056(6)
C10 0.0306(8) 0.0257(7) 0.0225(7) -0.0053(6) -0.0051(6) -0.0044(6)
C11 0.0282(8) 0.0236(7) 0.0208(7) -0.0068(6) -0.0057(6) 0.0026(6)
C12 0.0288(8) 0.0292(8) 0.0301(8) -0.0085(6) -0.0055(6) -0.0048(6)
C13 0.0339(8) 0.0291(8) 0.0312(8) -0.0140(6) -0.0110(7) 0.0001(7)
C14 0.0307(8) 0.0253(7) 0.0208(7) -0.0084(6) -0.0082(6) 0.0049(6)
C15 0.0411(9) 0.0297(8) 0.0244(8) -0.0133(6) -0.0118(7) 0.0088(7)
C16 0.0372(9) 0.0339(8) 0.0180(7) -0.0064(6) -0.0032(6) 0.0105(7)
C17 0.0331(8) 0.0258(8) 0.0223(7) 0.0021(6) -0.0043(6) 0.0084(7)
C18 0.0404(9) 0.0319(9) 0.0254(8) 0.0054(7) 0.0027(7) 0.0048(7)
C19 0.0431(10) 0.0305(9) 0.0393(10) 0.0099(7) 0.0040(8) -0.0049(8)
C20 0.0438(10) 0.0226(8) 0.0402(9) 0.0026(7) -0.0025(8) -0.0070(7)
C21 0.0340(8) 0.0205(7) 0.0276(8) 0.0015(6) -0.0060(6) 0.0003(6)
C22 0.0405(9) 0.0202(7) 0.0302(8) -0.0053(6) -0.0084(7) -0.0030(7)
C23 0.0362(8) 0.0219(7) 0.0209(7) -0.0065(6) -0.0050(6) 0.0004(6)
C24 0.0280(7) 0.0210(7) 0.0185(7) -0.0046(5) -0.0063(6) 0.0024(6)
C25 0.0278(7) 0.0200(7) 0.0186(7) -0.0037(5) -0.0070(6) 0.0049(6)
C26 0.0298(8) 0.0209(7) 0.0196(7) 0.0007(5) -0.0049(6) 0.0046(6)
C27 0.0200(6) 0.0166(6) 0.0172(6) -0.0029(5) -0.0014(5) -0.0053(5)
C28 0.0165(6) 0.0169(6) 0.0194(6) -0.0021(5) -0.0022(5) -0.0025(5)
C29 0.0198(6) 0.0161(6) 0.0181(6) -0.0014(5) -0.0049(5) -0.0035(5)
C30 0.0183(6) 0.0170(6) 0.0158(6) -0.0019(5) -0.0014(5) -0.0042(5)
C31 0.0169(6) 0.0187(6) 0.0195(7) -0.0020(5) -0.0019(5) -0.0050(5)
C32 0.0207(7) 0.0211(6) 0.0180(7) -0.0033(5) -0.0043(5) -0.0053(5)
C33 0.0191(7) 0.0234(7) 0.0150(6) -0.0028(5) -0.0019(5) 0.0003(6)
C34 0.0283(8) 0.0243(7) 0.0205(7) -0.0020(6) -0.0015(6) -0.0007(6)
C35 0.0325(8) 0.0291(8) 0.0270(8) -0.0025(6) -0.0027(6) 0.0098(7)
C36 0.0196(7) 0.0501(10) 0.0233(8) -0.0034(7) -0.0031(6) 0.0086(7)
C37 0.0202(7) 0.0500(10) 0.0232(7) -0.0076(7) -0.0041(6) -0.0063(7)
C38 0.0226(7) 0.0305(8) 0.0214(7) -0.0061(6) -0.0042(6) -0.0036(6)
C39 0.0150(6) 0.0255(7) 0.0172(6) -0.0039(5) -0.0012(5) -0.0005(5)
C40 0.0323(8) 0.0292(8) 0.0272(8) -0.0043(6) -0.0085(6) 0.0018(7)
C41 0.0349(9) 0.0478(10) 0.0284(8) 0.0014(7) -0.0125(7) 0.0085(8)
C42 0.0232(8) 0.0725(13) 0.0235(8) -0.0103(8) -0.0082(6) -0.0055(8)
C43 0.0222(7) 0.0522(10) 0.0255(8) -0.0143(7) -0.0006(6) -0.0127(7)
C44 0.0189(7) 0.0313(8) 0.0207(7) -0.0066(6) -0.0004(5) -0.0057(6)
C45 0.0146(6) 0.0250(7) 0.0182(6) -0.0055(5) -0.0023(5) -0.0057(5)
C46 0.0203(7) 0.0238(7) 0.0215(7) -0.0033(5) -0.0030(5) -0.0043(6)
C47 0.0249(7) 0.0360(8) 0.0174(7) -0.0022(6) -0.0038(6) -0.0075(6)
C48 0.0234(7) 0.0382(8) 0.0205(7) -0.0123(6) -0.0011(6) -0.0049(6)
C49 0.0208(7) 0.0263(7) 0.0280(8) -0.0096(6) -0.0021(6) -0.0033(6)
C50 0.0162(6) 0.0251(7) 0.0196(7) -0.0030(5) -0.0016(5) -0.0050(5)
C51 0.0161(6) 0.0233(7) 0.0215(7) -0.0078(5) -0.0035(5) -0.0049(5)
C52 0.0215(7) 0.0291(7) 0.0215(7) -0.0057(6) -0.0047(6) -0.0054(6)
C53 0.0208(7) 0.0385(8) 0.0266(8) -0.0098(6) 0.0001(6) -0.0098(6)
C54 0.0162(7) 0.0357(8) 0.0359(8) -0.0146(7) -0.0059(6) -0.0034(6)
C55 0.0236(7) 0.0299(8) 0.0314(8) -0.0056(6) -0.0108(6) -0.0025(6)
C56 0.0206(7) 0.0273(7) 0.0218(7) -0.0051(6) -0.0034(5) -0.0064(6)

loop_
_atom_type_symbol
_atom_type_description
_atom_type_scat_dispersion_real
_atom_type_scat_dispersion_imag
_atom_type_scat_source
C C 0.0033 0.0016 'International Tables Vol C Tables 4.2.6.8 and 6.1.1.4'
H H 0.0000 0.0000 'International Tables Vol C Tables 4.2.6.8 and 6.1.1.4'
S S 0.1246 0.1234 'International Tables Vol C Tables 4.2.6.8 and 6.1.1.4'

loop_
_geom_angle_atom_site_label_1
_geom_angle_atom_site_label_2
_geom_angle_atom_site_label_3
_geom_angle
C4 S1 C1 91.91(7)
C5 S2 C8 92.30(6)
C2 C1 C9 130.51(14)
C2 C1 S1 110.92(10)
C9 C1 S1 118.54(11)
C1 C2 C3 113.01(13)
C1 C2 H2 123.5
C3 C2 H2 123.5
C4 C3 C2 113.42(13)
C4 C3 H3 123.3
C2 C3 H3 123.3
C3 C4 C5 129.12(12)
C3 C4 S1 110.70(10)
C5 C4 S1 120.11(10)
C6 C5 C4 128.54(12)
C6 C5 S2 110.34(10)
C4 C5 S2 121.09(10)
C5 C6 C7 113.56(12)
C5 C6 H6 123.2
C7 C6 H6 123.2
C8 C7 C6 113.36(12)
C8 C7 H7 123.3
C6 C7 H7 123.3
C7 C8 C27 130.05(12)
C7 C8 S2 110.44(10)
C27 C8 S2 119.51(10)
C10 C9 C1 174.40(17)
C9 C10 C11 176.65(15)
C12 C11 C24 120.16(13)
C12 C11 C10 119.96(14)
C24 C11 C10 119.86(13)
C13 C12 C11 120.75(14)
C13 C12 H12 119.6
C11 C12 H12 119.6
C12 C13 C14 121.10(14)
C12 C13 H13 119.5
C14 C13 H13 119.5
C13 C14 C25 119.17(13)
C13 C14 C15 122.36(14)
C25 C14 C15 118.47(14)
C16 C15 C14 121.56(15)
C16 C15 H15 119.2
C14 C15 H15 119.2
C15 C16 C17 121.48(14)
C15 C16 H16 119.3
C17 C16 H16 119.3
C18 C17 C26 118.93(15)
C18 C17 C16 122.48(14)
C26 C17 C16 118.59(14)
C19 C18 C17 120.90(15)
C19 C18 H18 119.5
C17 C18 H18 119.5
C18 C19 C20 120.75(16)
C18 C19 H19 119.6
C20 C19 H19 119.6
C19 C20 C21 120.67(17)
C19 C20 H20 119.7
C21 C20 H20 119.7
C20 C21 C26 118.90(14)
C20 C21 C22 122.62(15)
C26 C21 C22 118.47(14)
C23 C22 C21 121.51(14)
C23 C22 H22 119.2
C21 C22 H22 119.2
C22 C23 C24 121.45(13)
C22 C23 H23 119.3
C24 C23 H23 119.3
C11 C24 C25 118.69(13)
C11 C24 C23 122.96(13)
C25 C24 C23 118.35(13)
C14 C25 C26 119.82(13)
C14 C25 C24 120.09(14)
C26 C25 C24 120.09(13)
C21 C26 C25 120.10(13)
C21 C26 C17 119.84(14)
C25 C26 C17 120.06(14)
C32 C27 C28 119.15(12)
C32 C27 C8 119.39(11)
C28 C27 C8 121.45(11)
C29 C28 C27 119.18(11)
C29 C28 C33 120.43(11)
C27 C28 C33 120.39(11)
C28 C29 C30 121.07(12)
C28 C29 C39 119.07(11)
C30 C29 C39 119.85(11)
C31 C30 C29 119.15(11)
C31 C30 C45 121.81(11)
C29 C30 C45 119.02(11)
C32 C31 C30 118.89(12)
C32 C31 C51 117.65(11)
C30 C31 C51 123.45(11)
C31 C32 C27 122.55(12)
C31 C32 H32 118.7
C27 C32 H32 118.7
C38 C33 C34 118.95(13)
C38 C33 C28 121.49(12)
C34 C33 C28 119.56(13)
C35 C34 C33 120.27(15)
C35 C34 H34 119.9
C33 C34 H34 119.9
C36 C35 C34 120.15(14)
C36 C35 H35 119.9
C34 C35 H35 119.9
C37 C36 C35 119.78(14)
C37 C36 H36 120.1
C35 C36 H36 120.1
C36 C37 C38 120.36(15)
C36 C37 H37 119.8
C38 C37 H37 119.8
C37 C38 C33 120.48(14)
C37 C38 H38 119.8
C33 C38 H38 119.8
C44 C39 C40 118.57(13)
C44 C39 C29 121.39(12)
C40 C39 C29 120.03(13)
C39 C40 C41 120.47(15)
C39 C40 H40 119.8
C41 C40 H40 119.8
C42 C41 C40 120.18(15)
C42 C41 H41 119.9
C40 C41 H41 119.9
C43 C42 C41 119.85(15)
C43 C42 H42 120.1
C41 C42 H42 120.1
C42 C43 C44 120.18(15)
C42 C43 H43 119.9
C44 C43 H43 119.9
C39 C44 C43 120.74(14)
C39 C44 H44 119.6
C43 C44 H44 119.6
C50 C45 C46 118.25(12)
C50 C45 C30 120.54(11)
C46 C45 C30 121.16(12)
C47 C46 C45 120.55(13)
C47 C46 H46 119.7
C45 C46 H46 119.7
C48 C47 C46 120.42(13)
C48 C47 H47 119.8
C46 C47 H47 119.8
C49 C48 C47 119.75(13)
C49 C48 H48 120.1
C47 C48 H48 120.1
C48 C49 C50 119.94(13)
C48 C49 H49 120.0
C50 C49 H49 120.0
C49 C50 C45 121.02(12)
C49 C50 H50 119.5
C45 C50 H50 119.5
C56 C51 C52 118.27(12)
C56 C51 C31 119.83(12)
C52 C51 C31 121.84(12)
C53 C52 C51 121.06(13)
C53 C52 H52 119.5
C51 C52 H52 119.5
C52 C53 C54 120.11(13)
C52 C53 H53 119.9
C54 C53 H53 119.9
C55 C54 C53 119.43(13)
C55 C54 H54 120.3
C53 C54 H54 120.3
C54 C55 C56 120.47(13)
C54 C55 H55 119.8
C56 C55 H55 119.8
C55 C56 C51 120.65(13)
C55 C56 H56 119.7
C51 C56 H56 119.7

loop_
_geom_bond_atom_site_label_1
_geom_bond_atom_site_label_2
_geom_bond_distance
S1 C4 1.7267(13)
S1 C1 1.7320(15)
S2 C5 1.7267(13)
S2 C8 1.7349(13)
C1 C2 1.366(2)
C1 C9 1.4190(19)
C2 C3 1.4076(19)
C2 H2 0.9500
C3 C4 1.370(2)
C3 H3 0.9500
C4 C5 1.4474(18)
C5 C6 1.3653(19)
C6 C7 1.4115(18)
C6 H6 0.9500
C7 C8 1.3595(19)
C7 H7 0.9500
C8 C27 1.4774(17)
C9 C10 1.1937(19)
C10 C11 1.4313(18)
C11 C12 1.399(2)
C11 C24 1.414(2)
C12 C13 1.3798(19)
C12 H12 0.9500
C13 C14 1.395(2)
C13 H13 0.9500
C14 C25 1.421(2)
C14 C15 1.4380(19)
C15 C16 1.345(2)
C15 H15 0.9500
C16 C17 1.427(2)
C16 H16 0.9500
C17 C18 1.396(2)
C17 C26 1.4256(19)
C18 C19 1.378(2)
C18 H18 0.9500
C19 C20 1.387(2)
C19 H19 0.9500
C20 C21 1.401(2)
C20 H20 0.9500
C21 C26 1.418(2)
C21 C22 1.432(2)
C22 C23 1.354(2)
C22 H22 0.9500
C23 C24 1.4291(19)
C23 H23 0.9500
C24 C25 1.4246(18)
C25 C26 1.422(2)
C27 C32 1.3904(18)
C27 C28 1.4048(18)
C28 C29 1.4041(17)
C28 C33 1.4981(17)
C29 C30 1.4109(17)
C29 C39 1.4988(18)
C30 C31 1.4089(18)
C30 C45 1.4990(17)
C31 C32 1.3878(17)
C31 C51 1.4910(18)
C32 H32 0.9500
C33 C38 1.387(2)
C33 C34 1.3959(19)
C34 C35 1.386(2)
C34 H34 0.9500
C35 C36 1.384(2)
C35 H35 0.9500
C36 C37 1.379(2)
C36 H36 0.9500
C37 C38 1.3837(19)
C37 H37 0.9500
C38 H38 0.9500
C39 C44 1.3838(19)
C39 C40 1.3877(19)
C40 C41 1.390(2)
C40 H40 0.9500
C41 C42 1.374(2)
C41 H41 0.9500
C42 C43 1.373(2)
C42 H42 0.9500
C43 C44 1.3868(19)
C43 H43 0.9500
C44 H44 0.9500
C45 C50 1.3915(18)
C45 C46 1.3958(18)
C46 C47 1.3837(18)
C46 H46 0.9500
C47 C48 1.381(2)
C47 H47 0.9500
C48 C49 1.381(2)
C48 H48 0.9500
C49 C50 1.3863(18)
C49 H49 0.9500
C50 H50 0.9500
C51 C56 1.3917(18)
C51 C52 1.3927(18)
C52 C53 1.3825(19)
C52 H52 0.9500
C53 C54 1.389(2)
C53 H53 0.9500
C54 C55 1.378(2)
C54 H54 0.9500
C55 C56 1.3892(19)
C55 H55 0.9500
C56 H56 0.9500

loop_
_geom_torsion_atom_site_label_1
_geom_torsion_atom_site_label_2
_geom_torsion_atom_site_label_3
_geom_torsion_atom_site_label_4
_geom_torsion
C4 S1 C1 C2 -1.54(11)
C4 S1 C1 C9 176.75(11)
C9 C1 C2 C3 -177.06(14)
S1 C1 C2 C3 0.97(16)
C1 C2 C3 C4 0.35(18)
C2 C3 C4 C5 175.43(13)
C2 C3 C4 S1 -1.50(15)
C1 S1 C4 C3 1.73(11)
C1 S1 C4 C5 -175.53(11)
C3 C4 C5 C6 -175.54(14)
S1 C4 C5 C6 1.15(19)
C3 C4 C5 S2 2.2(2)
S1 C4 C5 S2 178.93(7)
C8 S2 C5 C6 -0.48(10)
C8 S2 C5 C4 -178.63(11)
C4 C5 C6 C7 178.34(12)
S2 C5 C6 C7 0.37(15)
C5 C6 C7 C8 0.00(17)
C6 C7 C8 C27 179.48(12)
C6 C7 C8 S2 -0.37(15)
C5 S2 C8 C7 0.49(10)
C5 S2 C8 C27 -179.38(10)
C2 C1 C9 C10 174.2(15)
S1 C1 C9 C10 -3.7(16)
C1 C9 C10 C11 74(3)
C9 C10 C11 C12 117(3)
C9 C10 C11 C24 -62(3)
C24 C11 C12 C13 1.9(2)
C10 C11 C12 C13 -176.84(13)
C11 C12 C13 C14 -0.4(2)
C12 C13 C14 C25 -1.5(2)
C12 C13 C14 C15 179.26(13)
C13 C14 C15 C16 178.13(14)
C25 C14 C15 C16 -1.1(2)
C14 C15 C16 C17 -0.2(2)
C15 C16 C17 C18 -178.10(14)
C15 C16 C17 C26 1.1(2)
C26 C17 C18 C19 -0.1(2)
C16 C17 C18 C19 179.05(14)
C17 C18 C19 C20 0.9(2)
C18 C19 C20 C21 -0.5(2)
C19 C20 C21 C26 -0.6(2)
C19 C20 C21 C22 -179.97(14)
C20 C21 C22 C23 179.27(14)
C26 C21 C22 C23 -0.1(2)
C21 C22 C23 C24 -1.3(2)
C12 C11 C24 C25 -1.5(2)
C10 C11 C24 C25 177.28(12)
C12 C11 C24 C23 178.25(13)
C10 C11 C24 C23 -3.0(2)
C22 C23 C24 C11 -178.11(13)
C22 C23 C24 C25 1.6(2)
C13 C14 C25 C26 -177.66(13)
C15 C14 C25 C26 1.63(19)
C13 C14 C25 C24 1.9(2)
C15 C14 C25 C24 -178.85(12)
C11 C24 C25 C14 -0.40(19)
C23 C24 C25 C14 179.87(12)
C11 C24 C25 C26 179.11(12)
C23 C24 C25 C26 -0.61(19)
C20 C21 C26 C25 -178.32(13)
C22 C21 C26 C25 1.1(2)
C20 C21 C26 C17 1.3(2)
C22 C21 C26 C17 -179.29(12)
C14 C25 C26 C21 178.81(12)
C24 C25 C26 C21 -0.7(2)
C14 C25 C26 C17 -0.8(2)
C24 C25 C26 C17 179.67(12)
C18 C17 C26 C21 -0.9(2)
C16 C17 C26 C21 179.84(12)
C18 C17 C26 C25 178.67(13)
C16 C17 C26 C25 -0.54(19)
C7 C8 C27 C32 -132.87(15)
S2 C8 C27 C32 46.97(15)
C7 C8 C27 C28 47.2(2)
S2 C8 C27 C28 -132.98(11)
C32 C27 C28 C29 1.38(18)
C8 C27 C28 C29 -178.67(12)
C32 C27 C28 C33 -177.72(12)
C8 C27 C28 C33 2.23(19)
C27 C28 C29 C30 -1.22(19)
C33 C28 C29 C30 177.88(12)
C27 C28 C29 C39 179.78(12)
C33 C28 C29 C39 -1.12(18)
C28 C29 C30 C31 0.14(19)
C39 C29 C30 C31 179.13(12)
C28 C29 C30 C45 178.73(12)
C39 C29 C30 C45 -2.27(18)
C29 C30 C31 C32 0.76(18)
C45 C30 C31 C32 -177.79(12)
C29 C30 C31 C51 -177.68(12)
C45 C30 C31 C51 3.77(19)
C30 C31 C32 C27 -0.6(2)
C51 C31 C32 C27 177.93(12)
C28 C27 C32 C31 -0.49(19)
C8 C27 C32 C31 179.56(12)
C29 C28 C33 C38 65.62(17)
C27 C28 C33 C38 -115.29(15)
C29 C28 C33 C34 -114.34(14)
C27 C28 C33 C34 64.74(17)
C38 C33 C34 C35 -0.2(2)
C28 C33 C34 C35 179.76(12)
C33 C34 C35 C36 0.4(2)
C34 C35 C36 C37 -0.5(2)
C35 C36 C37 C38 0.3(2)
C36 C37 C38 C33 0.0(2)
C34 C33 C38 C37 0.0(2)
C28 C33 C38 C37 -179.96(12)
C28 C29 C39 C44 -111.17(14)
C30 C29 C39 C44 69.81(17)
C28 C29 C39 C40 69.74(17)
C30 C29 C39 C40 -109.28(15)
C44 C39 C40 C41 -0.4(2)
C29 C39 C40 C41 178.67(13)
C39 C40 C41 C42 0.1(2)
C40 C41 C42 C43 0.3(2)
C41 C42 C43 C44 -0.4(2)
C40 C39 C44 C43 0.3(2)
C29 C39 C44 C43 -178.75(12)
C42 C43 C44 C39 0.1(2)
C31 C30 C45 C50 59.59(18)
C29 C30 C45 C50 -118.96(14)
C31 C30 C45 C46 -123.03(14)
C29 C30 C45 C46 58.42(18)
C50 C45 C46 C47 2.4(2)
C30 C45 C46 C47 -175.03(13)
C45 C46 C47 C48 -0.2(2)
C46 C47 C48 C49 -1.5(2)
C47 C48 C49 C50 0.9(2)
C48 C49 C50 C45 1.3(2)
C46 C45 C50 C49 -2.94(19)
C30 C45 C50 C49 174.51(12)
C32 C31 C51 C56 46.25(18)
C30 C31 C51 C56 -135.29(14)
C32 C31 C51 C52 -130.72(14)
C30 C31 C51 C52 47.74(19)
C56 C51 C52 C53 1.2(2)
C31 C51 C52 C53 178.24(13)
C51 C52 C53 C54 0.2(2)
C52 C53 C54 C55 -1.4(2)
C53 C54 C55 C56 1.2(2)
C54 C55 C56 C51 0.2(2)
C52 C51 C56 C55 -1.4(2)
C31 C51 C56 C55 -178.46(13)
